data_1000361
loop_
_publ_author_name
'Mercier, N.'
'Leblanc, M.'

_publ_section_title
;
 A scandium fluorocarbonate, Ba~3~Sc(CO~3~)F~7~
;
_journal_coden_ASTM ACSCEE
_journal_issue 12
_journal_name_full
;
 Acta Crystallographica, Section C: Crystal Structure Communications
;
_journal_page_first 1862
_journal_page_last 1864
_journal_paper_doi 10.1107/s0108270194007328
_journal_volume 50
_journal_year 1994
_chemical_formula_structural 'Ba3 Sc (C O3) F7'
_chemical_formula_sum 'C Ba3 F7 O3 Sc'
_chemical_name_systematic 'Tribarium scandium carbonate heptafluoride'
_space_group_IT_number 63
_symmetry_cell_setting orthorhombic
_symmetry_Int_Tables_number 63
_symmetry_space_group_name_Hall '-C 2c 2'
_symmetry_space_group_name_H-M 'C m c m'
_cell_angle_alpha 90
_cell_angle_beta 90
_cell_angle_gamma 90
_cell_formula_units_Z 4
_cell_length_a 11.519(3)
_cell_length_b 13.456(3)
_cell_length_c 5.974(1)
_cell_volume 926.0
_refine_ls_R_factor_all 0.025
_cod_depositor_comments
;
 Correcting the summary chemical formula by changing it from 'Ba3 F7 O3 Sc'
 to 'C Ba3 F7 O3 Sc'.

 Antanas Vaitkus,
 2018-07-07
;
_cod_database_code 1000361

loop_
_symmetry_equiv_pos_as_xyz
x,y,z
x,-y,-z
x,y,1/2-z
x,-y,1/2+z
-x,-y,-z
-x,y,z
-x,-y,1/2+z
-x,y,1/2-z
1/2+x,1/2+y,z
1/2+x,1/2-y,-z
1/2+x,1/2+y,1/2-z
1/2+x,1/2-y,1/2+z
1/2-x,1/2-y,-z
1/2-x,1/2+y,z
1/2-x,1/2-y,1/2+z
1/2-x,1/2+y,1/2-z

loop_
_atom_site_aniso_label
_atom_site_aniso_U_11
_atom_site_aniso_U_12
_atom_site_aniso_U_13
_atom_site_aniso_U_22
_atom_site_aniso_U_23
_atom_site_aniso_U_33
Ba1 0.0097(2) 0. 0. 0.0091(2) 0. 0.0101(2)
Ba2 0.01077(15) -0.00199(8) 0. 0.01003(15) 0. 0.01316(15)
Sc1 0.0079(4) 0. 0. 0.0080(4) 0. 0.0096(5)
F1 0.0132(12) 0. 0. 0.0166(12) 0.0029(11) 0.0124(13)
F2 0.0133(8) -0.0006(7) -0.0044(8) 0.0158(9) -0.0017(8) 0.0154(10)
F3 0.022(2) 0. 0. 0.008(2) 0. 0.020(2)
O1 0.018(2) 0. 0. 0.011(2) 0. 0.044(4)
O2 0.013(2) 0.0021(13) 0. 0.013(2) 0. 0.051(3)
C1 0.010(3) 0. 0. 0.010(3) 0. 0.029(4)

loop_
_atom_site_label
_atom_site_type_symbol
_atom_site_symmetry_multiplicity
_atom_site_Wyckoff_symbol
_atom_site_fract_x
_atom_site_fract_y
_atom_site_fract_z
_atom_site_occupancy
_atom_site_attached_hydrogens
_atom_site_calc_flag
Ba1 Ba2+ 4 c 0. 0.09440(3) 0.25 1. 0 d
Ba2 Ba2+ 8 g 0.22319(2) 0.37986(2) 0.25 1. 0 d
Sc1 Sc3+ 4 c 0. 0.73072(9) 0.25 1. 0 d
F1 F1- 8 e 0.8390(3) 0. 0. 1. 0 d
F2 F1- 16 h 0.6207(2) 0.7386(2) -0.0052(4) 1. 0 d
F3 F1- 4 c 0. 0.8851(3) 0.25 1. 0 d
O1 O2- 4 c 0. 0.4416(5) 0.25 1. 0 d
O2 O2- 8 g -0.0952(4) 0.5867(3) 0.25 1. 0 d
C1 C4+ 4 c 0. 0.5348(5) 0.25 1. 0 d

loop_
_atom_type_symbol
_atom_type_oxidation_number
Ba2+ 2.000
Sc3+ 3.000
F1- -1.000
O2- -2.000
C4+ 4.000
